data_1001113
loop_
_publ_author_name
'Choisnet, J'
'Deschanvres, A'
'Raveau, B'

_publ_section_title
;
Evolution structural de nouveaux germanates et silicates de type
Wadeite et de structure apparentee
;
_journal_coden_ASTM JSSCBI
_journal_name_full 'Journal of Solid State Chemistry'
_journal_page_first 408
_journal_page_last 417
_journal_paper_doi 10.1016/0022-4596(73)90169-2
_journal_volume 7
_journal_year 1973
_chemical_formula_structural 'K2 SN SI3 O9'
_chemical_formula_sum 'K2 O9 Si3 Sn'
_chemical_name_systematic 'Dipotassium tin(IV) cyclo-trisilicate'
_space_group_IT_number 176
_symmetry_cell_setting hexagonal
_symmetry_Int_Tables_number 176
_symmetry_space_group_name_Hall '-P 6c'
_symmetry_space_group_name_H-M 'P 63/m'
_cell_angle_alpha 90
_cell_angle_beta 90
_cell_angle_gamma 120
_cell_formula_units_Z 2
_cell_length_a 6.86
_cell_length_b 6.86
_cell_length_c 10.12
_cell_volume 412.4
_refine_ls_R_factor_all 0.092
_cod_database_code 1001113

loop_
_symmetry_equiv_pos_as_xyz
x,y,z
-y,x-y,z
y-x,-x,z
-x,-y,1/2+z
y,y-x,1/2+z
x-y,x,1/2+z
-x,-y,-z
y,y-x,-z
x-y,x,-z
x,y,1/2-z
-y,x-y,1/2-z
y-x,-x,1/2-z

loop_
_atom_site_label
_atom_site_type_symbol
_atom_site_symmetry_multiplicity
_atom_site_Wyckoff_symbol
_atom_site_fract_x
_atom_site_fract_y
_atom_site_fract_z
_atom_site_occupancy
_atom_site_attached_hydrogens
_atom_site_calc_flag
K1 K1+ 4 f 0.3333 0.6666 0.0579 1. 0 d
Sn1 Sn4+ 2 b 0. 0. 0. 1. 0 d
Si1 Si4+ 6 h 0.3847 0.2546 0.25 1. 0 d
O1 O2- 6 h 0.4933 0.0869 0.25 1. 0 d
O2 O2- 12 i 0.2539 0.2439 0.1076 1. 0 d

loop_
_atom_type_symbol
_atom_type_oxidation_number
K1+ 1.000
Sn4+ 4.000
Si4+ 4.000
O2- -2.000
